data_4128670
loop_
_publ_author_name
'Sun, Meng-Jia'
'Liu, Yingying'
'Zeng, Wei'
'Zhao, Yong Sheng'
'Zhong, Yu-Wu'
'Yao, Jiannian'

_publ_section_title
;
 Photoluminescent Anisotropy Amplification in Polymorphic Organic
 Nanocrystals by Light-Harvesting Energy Transfer.
;
_journal_issue 15
_journal_name_full 'Journal of the American Chemical Society'
_journal_page_first 6157
_journal_page_last 6161
_journal_paper_doi 10.1021/jacs.9b02055
_journal_volume 141
_journal_year 2019
_chemical_formula_moiety 'C27 H19 F2 N O2 Pt'
_chemical_formula_sum 'C27 H19 F2 N O2 Pt'
_chemical_formula_weight 622.52
_space_group_crystal_system monoclinic
_space_group_IT_number 14
_space_group_name_Hall '-P 2yn'
_space_group_name_H-M_alt 'P 1 21/n 1'
_atom_sites_solution_hydrogens geom
_atom_sites_solution_primary dual
_audit_creation_date 2019-03-27
_audit_creation_method
;
Olex2 1.2
(compiled 2018.05.29 svn.r3508 for OlexSys, GUI svn.r5506)
;
_cell_angle_alpha 90
_cell_angle_beta 101.3990(10)
_cell_angle_gamma 90
_cell_formula_units_Z 4
_cell_length_a 14.4681(2)
_cell_length_b 7.38060(10)
_cell_length_c 20.4113(3)
_cell_measurement_reflns_used 8540
_cell_measurement_temperature 169.99(11)
_cell_measurement_theta_max 74.2580
_cell_measurement_theta_min 3.4160
_cell_volume 2136.59(5)
_computing_cell_refinement 'CrysAlisPro 1.171.40.14e (Rigaku OD, 2018)'
_computing_data_collection 'CrysAlisPro 1.171.40.14e (Rigaku OD, 2018)'
_computing_data_reduction 'CrysAlisPro 1.171.40.14e (Rigaku OD, 2018)'
_computing_molecular_graphics 'Olex2 (Dolomanov et al., 2009)'
_computing_publication_material 'Olex2 (Dolomanov et al., 2009)'
_computing_structure_refinement 'ShelXL (Sheldrick, 2015)'
_computing_structure_solution 'ShelXT (Sheldrick, 2015)'
_diffrn_ambient_environment N~2~
_diffrn_ambient_temperature 169.99(11)
_diffrn_detector 'CCD plate'
_diffrn_detector_type HyPix
_diffrn_measured_fraction_theta_full 0.997
_diffrn_measured_fraction_theta_max 0.939
_diffrn_measurement_details
;
List of Runs (angles in degrees, time in seconds):

  # Type    Start    End  Width  t~exp~   \w     \q     \k     \f   Frames
--------------------------------------------------------------------------
  1  \w    -72.00  18.00   0.50    0.05    --  -46.95  82.00  17.00  180
  2  \w     23.00  63.00   0.50    0.05    --   46.95 -82.00-104.00   80
  3  \w     46.00  73.00   0.50    0.05    --   46.95  82.00  17.00   54
  4  \w   -145.00-120.00   0.50    0.05    --  -99.00 -82.00-104.00   50
  5  \w    -99.00 -74.00   0.50    0.05    --  -99.00  82.00  17.00   50
  6  \w    129.00 169.00   0.50    0.05    --  103.25  82.00  17.00   80
  7  \w     94.00 125.00   0.50    0.05    --  103.25  82.00  17.00   62
  8  \w     45.00 124.00   0.50    0.05    --  103.25 -82.00-104.00  158
  9  \w   -103.00 -22.00   0.50    0.05    --  -46.95 -82.00-104.00  162
 10  \w   -116.00 -80.00   0.50    0.05    --  -46.95-125.00-180.00   72
 11  \w   -118.00 -71.00   0.50    0.05    --  -46.95-125.00  30.00   94
 12  \w   -167.00 -87.00   0.50    0.05    --  -99.00 -45.00 -60.00  160
 13  \w   -112.00 -84.00   0.50    0.05    --  -99.00  45.00  30.00   56
 14  \w    -72.00 -38.00   0.50    0.05    --  -99.00  45.00  30.00   68
 15  \w   -168.00 -81.00   0.50    0.05    --  -99.00 -94.00-120.00  174
 16  \w   -167.00 -87.00   0.50    0.05    --  -99.00 -30.00 150.00  160
 17  \w   -164.00-105.00   0.50    0.05    --  -99.00 -94.00  30.00  118
 18  \w    144.00 169.00   0.50    0.05    --  103.25  77.00-120.00   50
 19  \w    100.00 127.00   0.50    0.05    --  103.25  77.00-120.00   54
;
_diffrn_measurement_device 'four-circle diffractometer'
_diffrn_measurement_device_type 'XtaLAB Synergy R, HyPix'
_diffrn_measurement_method '\w scans'
_diffrn_orient_matrix_type 'CrysAlisPro convention (1999,Acta A55,543-557)'
_diffrn_orient_matrix_UB_11 -0.0741735000
_diffrn_orient_matrix_UB_12 -0.1317086000
_diffrn_orient_matrix_UB_13 0.0173618000
_diffrn_orient_matrix_UB_21 -0.0147964000
_diffrn_orient_matrix_UB_22 0.1261977000
_diffrn_orient_matrix_UB_23 0.0571619000
_diffrn_orient_matrix_UB_31 -0.0779842000
_diffrn_orient_matrix_UB_32 0.1014337000
_diffrn_orient_matrix_UB_33 -0.0485665000
_diffrn_radiation_monochromator mirror
_diffrn_radiation_probe x-ray
_diffrn_radiation_type CuK\a
_diffrn_radiation_wavelength 1.54178
_diffrn_reflns_av_R_equivalents 0.0264
_diffrn_reflns_av_unetI/netI 0.0262
_diffrn_reflns_Laue_measured_fraction_full 0.997
_diffrn_reflns_Laue_measured_fraction_max 0.939
_diffrn_reflns_limit_h_max 18
_diffrn_reflns_limit_h_min -17
_diffrn_reflns_limit_k_max 8
_diffrn_reflns_limit_k_min -8
_diffrn_reflns_limit_l_max 25
_diffrn_reflns_limit_l_min -25
_diffrn_reflns_number 14196
_diffrn_reflns_point_group_measured_fraction_full 0.997
_diffrn_reflns_point_group_measured_fraction_max 0.939
_diffrn_reflns_theta_full 67.679
_diffrn_reflns_theta_max 75.331
_diffrn_reflns_theta_min 3.445
_diffrn_source 'Rotating-anode X-ray tube'
_diffrn_source_type 'PhotonJet R (Cu) X-ray Source'
_exptl_absorpt_coefficient_mu 12.659
_exptl_absorpt_correction_T_max 1.00000
_exptl_absorpt_correction_T_min 0.34033
_exptl_absorpt_correction_type multi-scan
_exptl_absorpt_process_details
;
CrysAlisPro 1.171.40.14e (Rigaku Oxford Diffraction, 2018)
Empirical absorption correction using spherical harmonics,
 implemented in SCALE3 ABSPACK scaling algorithm.
;
_exptl_crystal_colour yellow
_exptl_crystal_colour_primary yellow
_exptl_crystal_density_diffrn 1.935
_exptl_crystal_description needle
_exptl_crystal_F_000 1200
_exptl_crystal_size_max 0.25
_exptl_crystal_size_mid 0.15
_exptl_crystal_size_min 0.05
_refine_diff_density_max 1.426
_refine_diff_density_min -1.601
_refine_diff_density_rms 0.128
_refine_ls_extinction_method none
_refine_ls_goodness_of_fit_ref 1.103
_refine_ls_hydrogen_treatment constr
_refine_ls_matrix_type full
_refine_ls_number_parameters 299
_refine_ls_number_reflns 4160
_refine_ls_number_restraints 0
_refine_ls_restrained_S_all 1.103
_refine_ls_R_factor_all 0.0309
_refine_ls_R_factor_gt 0.0249
_refine_ls_shift/su_max 0.003
_refine_ls_shift/su_mean 0.000
_refine_ls_structure_factor_coef Fsqd
_refine_ls_weighting_details 'w=1/[\s^2^(Fo^2^)+(0.0292P)^2^+4.8340P] where P=(Fo^2^+2Fc^2^)/3'
_refine_ls_weighting_scheme calc
_refine_ls_wR_factor_gt 0.0629
_refine_ls_wR_factor_ref 0.0648
_reflns_Friedel_coverage 0.000
_reflns_number_gt 3848
_reflns_number_total 4160
_reflns_threshold_expression 'I > 2\s(I)'
_cod_data_source_file ja9b02055_si_005.cif
_cod_data_source_block tx516
_cod_database_code 4128670
_shelx_shelxl_version_number 2016/6
_chemical_oxdiff_formula CHONFPtS
_chemical_oxdiff_usercomment 'C H N Co Cl F'
_shelx_space_group_comment
;
The symmetry employed for this shelxl refinement is uniquely defined
by the following loop, which should always be used as a source of
symmetry information in preference to the above space-group names.
They are only intended as comments.
;
_reflns_odcompleteness_completeness 99.98
_reflns_odcompleteness_iscentric 1
_reflns_odcompleteness_theta 66.97
_olex2_refinement_description
;
1. Fixed Uiso
 At 1.2 times of:
  All C(H) groups
 At 1.5 times of:
  All C(H,H,H) groups
2.a Aromatic/amide H refined with riding coordinates:
 C2(H2), C5(H5), C6(H6), C7(H7), C8(H8), C9(H9), C11(H11), C12(H12), C13(H13),
 C14(H14), C15(H15), C16(H16), C18(H18), C19(H19), C24(H24), C26(H26)
2.b Idealised Me refined as rotating group:
 C21(H21A,H21B,H21C)
;
_olex2_submission_special_instructions 'No special instructions were received'
_oxdiff_exptl_absorpt_empirical_details
;
Empirical correction (ABSPACK) includes:
- Absorption correction using spherical harmonics
- Frame scaling
;
_oxdiff_exptl_absorpt_empirical_full_max 2.526
_oxdiff_exptl_absorpt_empirical_full_min 0.654

loop_
_space_group_symop_operation_xyz
'x, y, z'
'-x+1/2, y+1/2, -z+1/2'
'-x, -y, -z'
'x-1/2, -y-1/2, z-1/2'

loop_
_atom_site_label
_atom_site_type_symbol
_atom_site_fract_x
_atom_site_fract_y
_atom_site_fract_z
_atom_site_U_iso_or_equiv
_atom_site_adp_type
_atom_site_occupancy
_atom_site_site_symmetry_order
_atom_site_calc_flag
_atom_site_refinement_flags_posn
Pt1 Pt 0.50296(2) 0.27023(2) 0.44150(2) 0.02384(7) Uani 1 1 d .
F1 F 0.19130(17) -0.0595(4) 0.46525(13) 0.0416(6) Uani 1 1 d .
F2 F 0.22980(19) 0.0257(4) 0.24503(12) 0.0502(7) Uani 1 1 d .
O1 O 0.63186(18) 0.3733(4) 0.49173(13) 0.0284(6) Uani 1 1 d .
O2 O 0.53822(19) 0.3159(4) 0.35280(13) 0.0282(6) Uani 1 1 d .
N1 N 0.4564(2) 0.2120(4) 0.52476(17) 0.0266(7) Uani 1 1 d .
C1 C 0.6975(3) 0.4309(5) 0.46397(18) 0.0260(8) Uani 1 1 d .
C2 C 0.6931(3) 0.4301(5) 0.39412(19) 0.0279(8) Uani 1 1 d .
H2 H 0.747281 0.467237 0.379836 0.034 Uiso 1 1 calc R
C3 C 0.6177(3) 0.3804(5) 0.34465(18) 0.0262(8) Uani 1 1 d .
C4 C 0.6225(3) 0.4005(5) 0.27249(18) 0.0259(8) Uani 1 1 d .
C5 C 0.5631(3) 0.2943(6) 0.2249(2) 0.0327(9) Uani 1 1 d .
H5 H 0.525181 0.206463 0.238839 0.039 Uiso 1 1 calc R
C6 C 0.5606(3) 0.3193(7) 0.1573(2) 0.0389(10) Uani 1 1 d .
H6 H 0.521730 0.246843 0.126139 0.047 Uiso 1 1 calc R
C7 C 0.6154(3) 0.4510(7) 0.1359(2) 0.0388(10) Uani 1 1 d .
H7 H 0.612635 0.468939 0.090457 0.047 Uiso 1 1 calc R
C8 C 0.6747(3) 0.5565(6) 0.1824(2) 0.0369(10) Uani 1 1 d .
H8 H 0.712101 0.644412 0.167922 0.044 Uiso 1 1 calc R
C9 C 0.6786(3) 0.5322(6) 0.2500(2) 0.0312(8) Uani 1 1 d .
H9 H 0.718740 0.603674 0.280688 0.037 Uiso 1 1 calc R
C10 C 0.7819(3) 0.5024(5) 0.51028(18) 0.0270(8) Uani 1 1 d .
C11 C 0.8557(3) 0.5899(7) 0.4889(2) 0.0407(10) Uani 1 1 d .
H11 H 0.853933 0.602775 0.443344 0.049 Uiso 1 1 calc R
C12 C 0.9317(3) 0.6583(8) 0.5342(2) 0.0478(12) Uani 1 1 d .
H12 H 0.980500 0.716027 0.518837 0.057 Uiso 1 1 calc R
C13 C 0.9353(3) 0.6412(7) 0.6015(2) 0.0423(11) Uani 1 1 d .
H13 H 0.986270 0.687545 0.631874 0.051 Uiso 1 1 calc R
C14 C 0.8634(3) 0.5554(7) 0.6239(2) 0.0420(11) Uani 1 1 d .
H14 H 0.866081 0.542832 0.669586 0.050 Uiso 1 1 calc R
C15 C 0.7865(3) 0.4870(6) 0.5790(2) 0.0345(9) Uani 1 1 d .
H15 H 0.737787 0.430586 0.594766 0.041 Uiso 1 1 calc R
C16 C 0.5054(3) 0.2523(5) 0.5855(2) 0.0295(9) Uani 1 1 d .
H16 H 0.562328 0.313601 0.589038 0.035 Uiso 1 1 calc R
C17 C 0.4746(3) 0.2059(6) 0.6439(2) 0.0318(9) Uani 1 1 d .
C18 C 0.3891(3) 0.1146(6) 0.6360(2) 0.0329(9) Uani 1 1 d .
H18 H 0.365875 0.080181 0.673554 0.039 Uiso 1 1 calc R
C19 C 0.3384(3) 0.0746(5) 0.5733(2) 0.0321(9) Uani 1 1 d .
H19 H 0.280939 0.014606 0.568724 0.039 Uiso 1 1 calc R
C20 C 0.3724(3) 0.1232(5) 0.51697(19) 0.0260(8) Uani 1 1 d .
C21 C 0.5335(3) 0.2510(6) 0.7106(2) 0.0387(11) Uani 1 1 d .
H21A H 0.590711 0.181748 0.717396 0.058 Uiso 1 1 calc GR
H21B H 0.499127 0.222425 0.744974 0.058 Uiso 1 1 calc GR
H21C H 0.548337 0.377912 0.712262 0.058 Uiso 1 1 calc GR
C22 C 0.3290(3) 0.0926(5) 0.44688(19) 0.0273(8) Uani 1 1 d .
C23 C 0.2443(3) 0.0065(6) 0.4223(2) 0.0333(9) Uani 1 1 d .
C24 C 0.2090(3) -0.0189(6) 0.3549(2) 0.0367(9) Uani 1 1 d .
H24 H 0.152423 -0.079135 0.339430 0.044 Uiso 1 1 calc R
C25 C 0.2626(3) 0.0504(6) 0.3121(2) 0.0365(10) Uani 1 1 d .
C26 C 0.3460(3) 0.1410(6) 0.33223(19) 0.0287(8) Uani 1 1 d .
H26 H 0.378408 0.187817 0.300961 0.034 Uiso 1 1 calc R
C27 C 0.3813(3) 0.1615(5) 0.40030(19) 0.0281(8) Uani 1 1 d .

loop_
_atom_site_aniso_label
_atom_site_aniso_U_11
_atom_site_aniso_U_22
_atom_site_aniso_U_33
_atom_site_aniso_U_23
_atom_site_aniso_U_13
_atom_site_aniso_U_12
Pt1 0.02722(10) 0.02115(10) 0.02511(10) 0.00241(6) 0.00996(7) 0.00185(6)
F1 0.0370(13) 0.0412(15) 0.0503(15) 0.0017(12) 0.0174(11) -0.0080(11)
F2 0.0431(15) 0.071(2) 0.0338(13) -0.0118(13) 0.0003(11) -0.0045(14)
O1 0.0300(14) 0.0289(14) 0.0282(13) 0.0015(11) 0.0103(11) -0.0010(11)
O2 0.0315(14) 0.0296(14) 0.0251(13) 0.0006(11) 0.0094(11) -0.0037(12)
N1 0.0312(17) 0.0221(16) 0.0298(16) 0.0021(13) 0.0141(14) 0.0028(13)
C1 0.0289(19) 0.0232(19) 0.0278(18) 0.0004(15) 0.0103(15) 0.0042(15)
C2 0.031(2) 0.025(2) 0.0298(19) -0.0016(15) 0.0110(15) -0.0025(16)
C3 0.033(2) 0.0188(18) 0.0285(18) 0.0006(15) 0.0107(15) 0.0019(15)
C4 0.0254(18) 0.0246(19) 0.0289(18) 0.0004(15) 0.0084(14) 0.0036(15)
C5 0.034(2) 0.037(2) 0.031(2) 0.0007(17) 0.0149(17) -0.0004(18)
C6 0.040(2) 0.049(3) 0.030(2) -0.008(2) 0.0116(17) -0.004(2)
C7 0.042(2) 0.054(3) 0.0238(19) -0.0004(19) 0.0142(17) 0.000(2)
C8 0.041(2) 0.038(2) 0.036(2) 0.0035(18) 0.0179(18) -0.0029(19)
C9 0.035(2) 0.029(2) 0.032(2) -0.0009(16) 0.0113(16) 0.0009(17)
C10 0.032(2) 0.0205(18) 0.0290(18) 0.0006(15) 0.0076(15) 0.0026(15)
C11 0.041(2) 0.055(3) 0.026(2) 0.0003(19) 0.0076(17) -0.009(2)
C12 0.041(3) 0.062(3) 0.041(2) -0.002(2) 0.011(2) -0.012(2)
C13 0.040(2) 0.044(3) 0.039(2) -0.010(2) -0.0015(18) -0.005(2)
C14 0.049(3) 0.047(3) 0.028(2) -0.0037(19) 0.0048(18) -0.006(2)
C15 0.041(2) 0.035(2) 0.030(2) -0.0009(17) 0.0101(17) -0.0047(19)
C16 0.029(2) 0.030(2) 0.030(2) 0.0029(16) 0.0093(16) 0.0063(16)
C17 0.039(2) 0.027(2) 0.030(2) 0.0023(16) 0.0098(17) 0.0131(18)
C18 0.040(2) 0.031(2) 0.032(2) 0.0062(17) 0.0176(17) 0.0078(18)
C19 0.037(2) 0.025(2) 0.037(2) 0.0034(17) 0.0147(17) 0.0025(17)
C20 0.0290(19) 0.0179(18) 0.0338(19) 0.0032(15) 0.0129(15) 0.0013(15)
C21 0.040(2) 0.050(3) 0.026(2) 0.0027(18) 0.0080(18) 0.013(2)
C22 0.0302(19) 0.0227(19) 0.0312(19) 0.0015(15) 0.0118(15) 0.0017(16)
C23 0.034(2) 0.025(2) 0.045(2) 0.0006(18) 0.0166(17) 0.0018(17)
C24 0.029(2) 0.038(2) 0.043(2) -0.0028(19) 0.0065(17) -0.0012(18)
C25 0.037(2) 0.038(2) 0.034(2) -0.0066(18) 0.0053(17) 0.0080(19)
C26 0.0253(18) 0.031(2) 0.0301(19) 0.0003(16) 0.0072(15) 0.0043(16)
C27 0.031(2) 0.0223(19) 0.0329(19) 0.0017(16) 0.0118(16) 0.0030(16)

loop_
_atom_type_symbol
_atom_type_description
_atom_type_scat_dispersion_real
_atom_type_scat_dispersion_imag
_atom_type_scat_source
C C 0.0181 0.0091 'International Tables Vol C Tables 4.2.6.8 and 6.1.1.4'
H H 0.0000 0.0000 'International Tables Vol C Tables 4.2.6.8 and 6.1.1.4'
F F 0.0727 0.0534 'International Tables Vol C Tables 4.2.6.8 and 6.1.1.4'
N N 0.0311 0.0180 'International Tables Vol C Tables 4.2.6.8 and 6.1.1.4'
O O 0.0492 0.0322 'International Tables Vol C Tables 4.2.6.8 and 6.1.1.4'
Pt Pt -4.5932 6.9264 'International Tables Vol C Tables 4.2.6.8 and 6.1.1.4'

loop_
_geom_angle_atom_site_label_1
_geom_angle_atom_site_label_2
_geom_angle_atom_site_label_3
_geom_angle
O2 Pt1 O1 91.16(10)
N1 Pt1 O1 94.56(12)
N1 Pt1 O2 174.24(12)
C27 Pt1 O1 175.57(13)
C27 Pt1 O2 92.78(13)
C27 Pt1 N1 81.49(15)
C1 O1 Pt1 125.2(2)
C3 O2 Pt1 125.0(2)
C16 N1 Pt1 122.5(3)
C16 N1 C20 120.9(3)
C20 N1 Pt1 116.6(3)
O1 C1 C2 124.0(4)
O1 C1 C10 115.3(3)
C2 C1 C10 120.7(3)
C1 C2 H2 116.2
C3 C2 C1 127.5(4)
C3 C2 H2 116.2
O2 C3 C2 127.0(3)
O2 C3 C4 112.4(3)
C2 C3 C4 120.6(3)
C5 C4 C3 119.0(3)
C9 C4 C3 122.3(3)
C9 C4 C5 118.4(4)
C4 C5 H5 119.7
C6 C5 C4 120.5(4)
C6 C5 H5 119.7
C5 C6 H6 119.8
C7 C6 C5 120.3(4)
C7 C6 H6 119.8
C6 C7 H7 120.1
C6 C7 C8 119.8(4)
C8 C7 H7 120.1
C7 C8 H8 119.7
C9 C8 C7 120.6(4)
C9 C8 H8 119.7
C4 C9 H9 119.8
C8 C9 C4 120.4(4)
C8 C9 H9 119.8
C11 C10 C1 123.4(3)
C11 C10 C15 117.8(4)
C15 C10 C1 118.7(4)
C10 C11 H11 119.4
C12 C11 C10 121.2(4)
C12 C11 H11 119.4
C11 C12 H12 119.9
C13 C12 C11 120.2(4)
C13 C12 H12 119.9
C12 C13 H13 120.1
C14 C13 C12 119.7(4)
C14 C13 H13 120.1
C13 C14 H14 119.7
C13 C14 C15 120.6(4)
C15 C14 H14 119.7
C10 C15 H15 119.7
C14 C15 C10 120.5(4)
C14 C15 H15 119.7
N1 C16 H16 118.7
N1 C16 C17 122.6(4)
C17 C16 H16 118.7
C16 C17 C21 120.2(4)
C18 C17 C16 116.6(4)
C18 C17 C21 123.2(4)
C17 C18 H18 119.7
C19 C18 C17 120.6(4)
C19 C18 H18 119.7
C18 C19 H19 119.8
C18 C19 C20 120.4(4)
C20 C19 H19 119.8
N1 C20 C19 118.9(4)
N1 C20 C22 112.9(3)
C19 C20 C22 128.2(4)
C17 C21 H21A 109.5
C17 C21 H21B 109.5
C17 C21 H21C 109.5
H21A C21 H21B 109.5
H21A C21 H21C 109.5
H21B C21 H21C 109.5
C23 C22 C20 127.1(4)
C23 C22 C27 118.2(4)
C27 C22 C20 114.6(3)
F1 C23 C22 120.1(4)
F1 C23 C24 116.5(4)
C24 C23 C22 123.3(4)
C23 C24 H24 122.0
C25 C24 C23 115.9(4)
C25 C24 H24 122.0
F2 C25 C24 117.3(4)
C26 C25 F2 118.3(4)
C26 C25 C24 124.4(4)
C25 C26 H26 120.6
C25 C26 C27 118.7(4)
C27 C26 H26 120.6
C22 C27 Pt1 114.2(3)
C26 C27 Pt1 126.4(3)
C26 C27 C22 119.4(4)

loop_
_geom_bond_atom_site_label_1
_geom_bond_atom_site_label_2
_geom_bond_distance
Pt1 O1 2.086(3)
Pt1 O2 2.004(2)
Pt1 N1 1.995(3)
Pt1 C27 1.965(4)
F1 C23 1.363(5)
F2 C25 1.370(5)
O1 C1 1.271(4)
O2 C3 1.285(5)
N1 C16 1.334(6)
N1 C20 1.361(5)
C1 C2 1.414(5)
C1 C10 1.485(5)
C2 H2 0.9300
C2 C3 1.382(5)
C3 C4 1.496(5)
C4 C5 1.402(6)
C4 C9 1.401(5)
C5 H5 0.9300
C5 C6 1.386(6)
C6 H6 0.9300
C6 C7 1.378(6)
C7 H7 0.9300
C7 C8 1.385(6)
C8 H8 0.9300
C8 C9 1.381(6)
C9 H9 0.9300
C10 C11 1.390(6)
C10 C15 1.395(5)
C11 H11 0.9300
C11 C12 1.384(6)
C12 H12 0.9300
C12 C13 1.371(6)
C13 H13 0.9300
C13 C14 1.371(7)
C14 H14 0.9300
C14 C15 1.389(6)
C15 H15 0.9300
C16 H16 0.9300
C16 C17 1.395(6)
C17 C18 1.390(6)
C17 C21 1.494(6)
C18 H18 0.9300
C18 C19 1.376(6)
C19 H19 0.9300
C19 C20 1.385(5)
C20 C22 1.462(5)
C21 H21A 0.9600
C21 H21B 0.9600
C21 H21C 0.9600
C22 C23 1.384(6)
C22 C27 1.421(5)
C23 C24 1.383(6)
C24 H24 0.9300
C24 C25 1.376(6)
C25 C26 1.370(6)
C26 H26 0.9300
C26 C27 1.391(5)
